data_7052135
loop_
_publ_author_name
'Martin Valik'
'Vladimir Kr\'al'
'Eberhardt Herdtweck'
'Franz P. Schmidtchen'

_publ_section_title
;
 Sulfoniumcalixpyrrole: the decoration of a calix[4]pyrrole host with
 positive charges boosts affinity and selectivity of anion binding in
 DMSO solvent
;
_journal_issue 5
_journal_name_full 'New Journal of Chemistry'
_journal_page_first 703
_journal_paper_doi 10.1039/b617465e
_journal_volume 31
_journal_year 2007
_chemical_formula_moiety 'C36 H44 N4 S4, 2(C3 H6 O)'
_chemical_formula_sum 'C42 H56 N4 O2 S4'
_chemical_formula_weight 777.19
_chemical_name_systematic ?
_space_group_IT_number 61
_symmetry_cell_setting orthorhombic
_symmetry_Int_Tables_number 61
_symmetry_space_group_name_Hall '-P 2ac 2ab'
_symmetry_space_group_name_H-M 'P b c a'
_atom_sites_solution_hydrogens difmap
_atom_sites_solution_primary direct
_atom_sites_solution_secondary difmap
_cell_angle_alpha 90
_cell_angle_beta 90
_cell_angle_gamma 90
_cell_formula_units_Z 8
_cell_length_a 16.0948(1)
_cell_length_b 26.2675(1)
_cell_length_c 19.2980(1)
_cell_measurement_reflns_used 8205
_cell_measurement_temperature 173(1)
_cell_measurement_theta_max 25.36
_cell_measurement_theta_min 1.55
_cell_volume 8158.62(7)
_computing_cell_refinement 'DENZO (Nonius, 2001b)'
_computing_data_collection 'Kappa-CCD Control Software (Nonius, 2001a)'
_computing_data_reduction 'DENZO (Nonius, 2001b)'
_computing_molecular_graphics 'PLATON (Spek, 2006)'
_computing_publication_material 'PLATON (Spek, 2006)'
_computing_structure_refinement 'SHELXL97 (Sheldrick, 1998)'
_computing_structure_solution 'SIR92 (Altomare, 1994)'
_diffrn_ambient_temperature 173(1)
_diffrn_detector ' CCD plate '
_diffrn_detector_area_resol_mean 18
_diffrn_measured_fraction_theta_full 0.999
_diffrn_measured_fraction_theta_max 0.999
_diffrn_measurement_device ' \k-geometry diffractometer '
_diffrn_measurement_device_type ' Nonius \k-CCD diffractometer'
_diffrn_measurement_method ' phi- and omega-rotation '
_diffrn_radiation_monochromator graphite
_diffrn_radiation_source 'NONIUS FR 591 rotating anode'
_diffrn_radiation_type 'Mo K\a'
_diffrn_radiation_wavelength 0.71073
_diffrn_reflns_av_R_equivalents 0.044
_diffrn_reflns_av_sigmaI/netI 0.0160
_diffrn_reflns_limit_h_max 19
_diffrn_reflns_limit_h_min -19
_diffrn_reflns_limit_k_max 31
_diffrn_reflns_limit_k_min -31
_diffrn_reflns_limit_l_max 23
_diffrn_reflns_limit_l_min -23
_diffrn_reflns_number 152651
_diffrn_reflns_theta_full 25.36
_diffrn_reflns_theta_max 25.36
_diffrn_reflns_theta_min 1.55
_diffrn_standards_decay_% 0
_exptl_absorpt_coefficient_mu 0.274
_exptl_absorpt_correction_T_max 0.926
_exptl_absorpt_correction_T_min 0.910
_exptl_absorpt_correction_type multi-scan
_exptl_absorpt_process_details '(applied during the scaling procedure; Nonius, 2001b)'
_exptl_crystal_colour colorless
_exptl_crystal_density_diffrn 1.265
_exptl_crystal_density_meas ?
_exptl_crystal_density_method none
_exptl_crystal_description fragment
_exptl_crystal_F_000 3328
_exptl_crystal_size_max 0.33
_exptl_crystal_size_mid 0.30
_exptl_crystal_size_min 0.25
_refine_diff_density_max 0.393
_refine_diff_density_min -0.445
_refine_diff_density_rms 0.042
_refine_ls_extinction_method none
_refine_ls_goodness_of_fit_ref 1.016
_refine_ls_hydrogen_treatment mixed
_refine_ls_matrix_type full
_refine_ls_number_parameters 670
_refine_ls_number_reflns 7476
_refine_ls_number_restraints 0
_refine_ls_restrained_S_all 1.016
_refine_ls_R_factor_all 0.0432
_refine_ls_R_factor_gt 0.0354
_refine_ls_shift/su_max 0.084
_refine_ls_shift/su_mean 0.000
_refine_ls_structure_factor_coef Fsqd
_refine_ls_weighting_details 'w=1/[\s^2^(Fo^2^)+(Fo^2^)+(0.0424P)^2^+5.4301P] where P=(Fo^2^+2Fc^2^)/3'
_refine_ls_weighting_scheme sigma
_refine_ls_wR_factor_gt 0.0859
_refine_ls_wR_factor_ref 0.0908
_reflns_number_gt 6473
_reflns_number_total 7476
_reflns_threshold_expression I>2\s(I)
_cod_data_source_file b617465e.txt
_cod_data_source_block VALA-4209-173
_cod_depositor_comments
;
The following automatic conversions were performed:
'_symmetry_cell_setting' value 'Orthorhombic' changed to 'orthorhombic'
according to '/home/saulius/struct/CIF-dictionaries/cif_core.dic'
dictionary named 'cif_core.dic' version 2.4.1 from 2010-06-29.

Automatic conversion script
Id: cif_fix_enum 1527 2010-12-29 10:47:43Z saulius 

The following automatic conversions were performed:

'_exptl_crystal_density_meas' value 'none' was changed to '?' - the
value is perceived as not measured.

Automatic conversion script
Id: cif_fix_values 3008 2015-01-20 13:52:24Z robertas 
;
_cod_database_code 7052135

loop_
_symmetry_equiv_pos_as_xyz
x,y,z
1/2-x,-y,1/2+z
1/2+x,1/2-y,-z
-x,1/2+y,1/2-z
-x,-y,-z
1/2+x,y,1/2-z
1/2-x,1/2+y,z
x,1/2-y,1/2+z

loop_
_atom_site_aniso_label
_atom_site_aniso_U_11
_atom_site_aniso_U_22
_atom_site_aniso_U_33
_atom_site_aniso_U_23
_atom_site_aniso_U_13
_atom_site_aniso_U_12
S1 0.0380(3) 0.0453(3) 0.0229(2) 0.0030(2) -0.0030(2) 0.0093(2)
S2 0.0528(3) 0.0271(2) 0.0495(3) 0.0048(2) -0.0087(2) 0.0104(2)
S3 0.0410(3) 0.0452(3) 0.0197(2) 0.0033(2) -0.0003(2) 0.0052(2)
S4 0.0408(3) 0.0443(3) 0.0360(3) 0.0140(2) 0.0044(2) 0.0180(2)
N1 0.0189(7) 0.0195(7) 0.0215(7) -0.0018(5) 0.0001(5) -0.0011(6)
N2 0.0319(8) 0.0186(7) 0.0247(7) -0.0008(6) -0.0046(6) -0.0048(6)
N3 0.0183(7) 0.0206(7) 0.0229(7) -0.0025(5) 0.0001(5) -0.0022(6)
N4 0.0174(7) 0.0239(7) 0.0222(7) 0.0003(5) 0.0026(5) 0.0028(6)
C1 0.0212(8) 0.0188(7) 0.0200(8) 0.0002(6) -0.0021(6) 0.0014(6)
C2 0.0233(8) 0.0219(8) 0.0276(8) -0.0037(7) 0.0010(7) -0.0037(7)
C3 0.0214(8) 0.0261(8) 0.0273(8) 0.0002(7) 0.0059(7) -0.0011(7)
C4 0.0235(8) 0.0201(7) 0.0179(7) 0.0008(6) 0.0012(6) 0.0027(6)
C5 0.0285(8) 0.0184(7) 0.0224(8) -0.0013(6) 0.0033(7) 0.0022(7)
C6 0.0317(9) 0.0188(8) 0.0214(8) -0.0022(6) 0.0043(7) 0.0008(7)
C7 0.0449(11) 0.0238(9) 0.0278(9) -0.0014(7) -0.0005(8) -0.0093(8)
C8 0.0386(10) 0.0298(9) 0.0255(9) -0.0033(7) -0.0063(8) -0.0073(8)
C9 0.0290(8) 0.0230(8) 0.0189(8) -0.0036(6) -0.0006(7) 0.0019(7)
C10 0.0242(8) 0.0218(8) 0.0196(8) -0.0022(6) -0.0026(6) 0.0021(6)
C11 0.0202(7) 0.0219(8) 0.0172(7) 0.0002(6) 0.0005(6) 0.0038(6)
C12 0.0165(8) 0.0308(9) 0.0259(8) -0.0049(7) 0.0017(6) -0.0005(7)
C13 0.0212(8) 0.0262(8) 0.0275(8) -0.0070(7) 0.0000(7) -0.0034(7)
C14 0.0201(8) 0.0191(7) 0.0195(7) -0.0014(6) -0.0008(6) 0.0008(6)
C15 0.0177(7) 0.0224(8) 0.0209(7) -0.0004(6) 0.0006(6) 0.0015(6)
C16 0.0198(8) 0.0231(8) 0.0231(8) -0.0002(6) -0.0015(6) 0.0025(6)
C17 0.0213(8) 0.0380(10) 0.0313(9) 0.0066(8) 0.0044(7) 0.0089(7)
C18 0.0268(9) 0.0400(10) 0.0248(9) 0.0069(8) 0.0061(7) 0.0065(8)
C19 0.0230(8) 0.0227(8) 0.0203(8) -0.0005(6) 0.0011(6) 0.0013(6)
C20 0.0204(8) 0.0222(8) 0.0202(7) -0.0004(6) 0.0004(6) 0.0025(6)
C21 0.0303(9) 0.0233(8) 0.0248(8) -0.0051(7) -0.0012(7) 0.0031(7)
C22 0.0313(9) 0.0346(10) 0.0264(9) -0.0054(8) -0.0062(8) 0.0016(8)
C23 0.0324(9) 0.0313(9) 0.0290(9) 0.0049(8) 0.0022(8) 0.0044(8)
C24 0.0236(8) 0.0284(9) 0.0221(8) 0.0014(7) 0.0020(7) 0.0023(7)
C25 0.0374(10) 0.0191(8) 0.0262(9) 0.0001(7) 0.0024(7) -0.0008(7)
C26 0.0495(12) 0.0260(9) 0.0312(10) 0.0050(8) 0.0008(9) -0.0010(9)
C27 0.0337(10) 0.0316(10) 0.0464(11) -0.0009(9) 0.0030(9) 0.0100(8)
C28 0.0352(10) 0.0257(9) 0.0296(9) -0.0013(7) 0.0094(8) 0.0064(8)
C29 0.0271(9) 0.0270(9) 0.0220(8) -0.0026(7) 0.0012(7) 0.0060(7)
C30 0.0291(9) 0.0362(10) 0.0228(8) 0.0016(7) 0.0028(7) 0.0040(8)
C31 0.0313(9) 0.0360(10) 0.0243(9) -0.0007(8) -0.0048(7) 0.0052(8)
C32 0.0304(9) 0.0296(9) 0.0207(8) -0.0063(7) -0.0042(7) 0.0005(7)
C33 0.0168(8) 0.0340(10) 0.0252(8) -0.0001(7) 0.0006(7) 0.0022(7)
C34 0.0232(9) 0.0498(11) 0.0247(9) 0.0013(8) -0.0019(7) 0.0079(8)
C35 0.0396(10) 0.0231(9) 0.0356(10) 0.0009(8) 0.0053(8) 0.0039(8)
C36 0.0293(9) 0.0232(8) 0.0251(8) -0.0040(7) 0.0031(7) 0.0043(7)
O40 0.0521(9) 0.0739(11) 0.0407(8) -0.0014(8) 0.0089(7) 0.0138(9)
C41 0.0407(14) 0.0723(19) 0.0451(15) 0.0039(13) 0.0107(11) 0.0069(13)
C42 0.0322(12) 0.0592(18) 0.0335(13) -0.0090(12) -0.0020(10) 0.0085(12)
C431 0.0715(18) 0.103(2) 0.0632(17) -0.0093(16) 0.0038(15) 0.0365(17)
C45 0.075(15) 0.075(15) 0.084(16) -0.042(12) -0.006(12) 0.017(11)
C432 0.0715(18) 0.103(2) 0.0632(17) -0.0093(16) 0.0038(15) 0.0365(17)
C44 0.034(9) 0.068(14) 0.058(13) -0.036(11) -0.010(8) 0.031(9)
O50 0.0292(7) 0.0387(7) 0.0442(7) 0.0032(6) -0.0039(6) -0.0031(6)
C51 0.0289(9) 0.0353(10) 0.0407(10) 0.0002(8) 0.0002(8) 0.0002(8)
C52 0.0485(12) 0.0403(11) 0.0479(12) 0.0056(9) -0.0063(10) -0.0041(10)
C53 0.0350(13) 0.112(3) 0.133(3) 0.066(2) -0.0216(16) -0.0191(15)

loop_
_atom_site_label
_atom_site_type_symbol
_atom_site_thermal_displace_type
_atom_site_fract_x
_atom_site_fract_y
_atom_site_fract_z
_atom_site_occupancy
_atom_site_U_iso_or_equiv
_atom_site_calc_flag
_atom_site_refinement_flags
S1 S Uani 0.19061(3) 0.38997(2) 0.07074(2) 1.000 0.0354(2) . .
S2 S Uani 0.04394(3) 0.56831(2) 0.31661(3) 1.000 0.0431(2) . .
S3 S Uani 0.21236(3) 0.32264(2) 0.74461(2) 1.000 0.0353(2) . .
S4 S Uani 0.46284(3) 0.15612(2) 0.51091(3) 1.000 0.0404(2) . .
N1 N Uani 0.21644(8) 0.41988(5) 0.30271(7) 1.000 0.0200(4) . .
N2 N Uani 0.19176(9) 0.41791(5) 0.48609(7) 1.000 0.0251(4) . .
N3 N Uani 0.31952(8) 0.30798(5) 0.50621(7) 1.000 0.0206(4) . .
N4 N Uani 0.31256(8) 0.30017(5) 0.32311(7) 1.000 0.0212(4) . .
C1 C Uani 0.20181(9) 0.37438(6) 0.26937(8) 1.000 0.0200(4) . .
C2 C Uani 0.12495(10) 0.35807(6) 0.29020(8) 1.000 0.0243(5) . .
C3 C Uani 0.09219(10) 0.39482(6) 0.33676(9) 1.000 0.0249(5) . .
C4 C Uani 0.14990(10) 0.43279(6) 0.34351(8) 1.000 0.0205(4) . .
C5 C Uani 0.15313(10) 0.47847(6) 0.39154(8) 1.000 0.0231(4) . .
C6 C Uani 0.20409(10) 0.46392(6) 0.45412(8) 1.000 0.0240(5) . .
C7 C Uani 0.26473(12) 0.48841(7) 0.49085(9) 1.000 0.0322(6) . .
C8 C Uani 0.28905(12) 0.45629(7) 0.54638(9) 1.000 0.0313(5) . .
C9 C Uani 0.24326(10) 0.41268(6) 0.54233(8) 1.000 0.0236(5) . .
C10 C Uani 0.23791(10) 0.36530(6) 0.58663(8) 1.000 0.0219(5) . .
C11 C Uani 0.24589(10) 0.31952(6) 0.53913(7) 1.000 0.0198(4) . .
C12 C Uani 0.18792(10) 0.28611(6) 0.51499(8) 1.000 0.0244(5) . .
C13 C Uani 0.22700(10) 0.25305(6) 0.46690(9) 1.000 0.0250(5) . .
C14 C Uani 0.30896(9) 0.26715(6) 0.46212(8) 1.000 0.0196(4) . .
C15 C Uani 0.37827(9) 0.24646(6) 0.41711(8) 1.000 0.0203(4) . .
C16 C Uani 0.38036(9) 0.27485(6) 0.34848(8) 1.000 0.0220(5) . .
C17 C Uani 0.44168(11) 0.27954(7) 0.29962(9) 1.000 0.0302(5) . .
C18 C Uani 0.40950(11) 0.30879(7) 0.24376(9) 1.000 0.0305(5) . .
C19 C Uani 0.32922(10) 0.32136(6) 0.25961(8) 1.000 0.0220(5) . .
C20 C Uani 0.26408(9) 0.35123(6) 0.21958(8) 1.000 0.0209(4) . .
C21 C Uani 0.21856(11) 0.31435(6) 0.16963(9) 1.000 0.0261(5) . .
C22 C Uani 0.15191(12) 0.33892(7) 0.12469(9) 1.000 0.0308(5) . .
C23 C Uani 0.24928(12) 0.42552(7) 0.13450(9) 1.000 0.0309(5) . .
C24 C Uani 0.30824(10) 0.39266(7) 0.17640(9) 1.000 0.0247(5) . .
C25 C Uani 0.19424(12) 0.52493(6) 0.35680(9) 1.000 0.0276(5) . .
C26 C Uani 0.14713(13) 0.54584(7) 0.29512(10) 1.000 0.0356(6) . .
C27 C Uani 0.00608(12) 0.51153(7) 0.35936(11) 1.000 0.0372(6) . .
C28 C Uani 0.06402(11) 0.49276(7) 0.41598(9) 1.000 0.0302(5) . .
C29 C Uani 0.15229(11) 0.36596(6) 0.62302(9) 1.000 0.0254(5) . .
C30 C Uani 0.13758(11) 0.32323(7) 0.67453(9) 1.000 0.0294(5) . .
C31 C Uani 0.30531(11) 0.32243(7) 0.69199(9) 1.000 0.0305(5) . .
C32 C Uani 0.30779(11) 0.36655(7) 0.64103(9) 1.000 0.0269(5) . .
C33 C Uani 0.46288(10) 0.25285(7) 0.45384(9) 1.000 0.0253(5) . .
C34 C Uani 0.46831(11) 0.22421(8) 0.52236(9) 1.000 0.0326(6) . .
C35 C Uani 0.36536(12) 0.15473(7) 0.46439(10) 1.000 0.0328(6) . .
C36 C Uani 0.36383(11) 0.18927(6) 0.40138(9) 1.000 0.0259(5) . .
O40 O Uani -0.00829(10) 0.13958(7) 0.45377(8) 1.000 0.0556(5) . .
C41 C Uani 0.02548(16) 0.17709(11) 0.34568(13) 0.869(4) 0.0527(9) . .
C42 C Uani 0.03594(15) 0.13891(13) 0.40192(14) 0.869(4) 0.0416(8) . .
C431 C Uani 0.10101(19) 0.10054(13) 0.39128(15) 0.869(4) 0.0792(11) . .
C45 C Uani 0.0265(14) 0.0544(8) 0.4467(12) 0.131(4) 0.078(9) . .
C432 C Uani 0.10101(19) 0.10054(13) 0.39128(15) 0.131(4) 0.0792(11) . .
C44 C Uani 0.0361(10) 0.1090(9) 0.4321(12) 0.131(4) 0.053(7) . .
O50 O Uani 0.38098(8) 0.46986(5) 0.30942(7) 1.000 0.0374(4) . .
C51 C Uani 0.43441(11) 0.45082(7) 0.34502(10) 1.000 0.0350(6) . .
C52 C Uani 0.41794(14) 0.40695(8) 0.39165(11) 1.000 0.0456(7) . .
C53 C Uani 0.52168(15) 0.46926(13) 0.33959(19) 1.000 0.0933(15) . .
H1 H Uiso 0.2620(13) 0.4356(8) 0.3021(10) 1.000 0.033(5) . .
H2 H Uiso 0.1610(12) 0.3955(8) 0.4730(10) 1.000 0.032(5) . .
H3 H Uiso 0.3657(12) 0.3243(7) 0.5128(9) 1.000 0.026(5) . .
H4 H Uiso 0.2686(12) 0.3030(7) 0.3439(10) 1.000 0.029(5) . .
H21 H Uiso 0.0969(11) 0.3281(7) 0.2739(9) 1.000 0.026(4) . .
H31 H Uiso 0.0419(12) 0.3930(7) 0.3589(10) 1.000 0.028(5) . .
H71 H Uiso 0.2868(12) 0.5206(8) 0.4796(10) 1.000 0.037(5) . .
H81 H Uiso 0.3296(13) 0.4628(8) 0.5801(11) 1.000 0.041(6) . .
H121 H Uiso 0.1318(13) 0.2848(7) 0.5279(10) 1.000 0.034(5) . .
H131 H Uiso 0.2011(11) 0.2259(7) 0.4440(9) 1.000 0.029(5) . .
H171 H Uiso 0.4959(13) 0.2656(8) 0.3026(10) 1.000 0.041(5) . .
H181 H Uiso 0.4372(13) 0.3189(8) 0.2037(11) 1.000 0.042(6) . .
H211 H Uiso 0.2613(12) 0.2985(7) 0.1398(9) 1.000 0.030(5) . .
H212 H Uiso 0.1950(11) 0.2865(7) 0.1960(9) 1.000 0.025(4) . .
H221 H Uiso 0.1061(12) 0.3513(7) 0.1530(9) 1.000 0.028(5) . .
H222 H Uiso 0.1299(13) 0.3153(8) 0.0924(11) 1.000 0.044(6) . .
H231 H Uiso 0.2816(13) 0.4515(8) 0.1064(11) 1.000 0.044(6) . .
H232 H Uiso 0.2088(12) 0.4431(7) 0.1649(10) 1.000 0.030(5) . .
H241 H Uiso 0.3419(11) 0.4140(7) 0.2077(9) 1.000 0.027(5) . .
H242 H Uiso 0.3455(11) 0.3764(6) 0.1447(9) 1.000 0.024(4) . .
H251 H Uiso 0.1981(11) 0.5506(7) 0.3924(9) 1.000 0.027(5) . .
H252 H Uiso 0.2513(12) 0.5159(7) 0.3425(9) 1.000 0.030(5) . .
H261 H Uiso 0.1437(12) 0.5208(8) 0.2590(11) 1.000 0.040(5) . .
H262 H Uiso 0.1771(13) 0.5752(8) 0.2753(10) 1.000 0.042(6) . .
H271 H Uiso -0.0037(12) 0.4853(8) 0.3241(10) 1.000 0.036(5) . .
H272 H Uiso -0.0463(14) 0.5213(8) 0.3780(11) 1.000 0.045(6) . .
H281 H Uiso 0.0380(12) 0.4631(8) 0.4398(10) 1.000 0.034(5) . .
H282 H Uiso 0.0700(12) 0.5200(8) 0.4522(10) 1.000 0.035(5) . .
H291 H Uiso 0.1485(11) 0.3983(7) 0.6472(10) 1.000 0.029(5) . .
H292 H Uiso 0.1074(11) 0.3653(7) 0.5887(9) 1.000 0.024(4) . .
H301 H Uiso 0.1399(11) 0.2904(7) 0.6522(10) 1.000 0.030(5) . .
H302 H Uiso 0.0832(13) 0.3269(7) 0.6968(10) 1.000 0.036(5) . .
H311 H Uiso 0.3498(13) 0.3253(8) 0.7242(11) 1.000 0.040(5) . .
H312 H Uiso 0.3092(12) 0.2888(8) 0.6672(10) 1.000 0.038(5) . .
H321 H Uiso 0.3025(11) 0.3976(7) 0.6659(9) 1.000 0.026(5) . .
H322 H Uiso 0.3625(12) 0.3671(7) 0.6167(10) 1.000 0.032(5) . .
H331 H Uiso 0.5073(11) 0.2410(6) 0.4236(9) 1.000 0.021(4) . .
H332 H Uiso 0.4755(11) 0.2893(7) 0.4613(9) 1.000 0.028(5) . .
H341 H Uiso 0.5220(13) 0.2306(7) 0.5437(10) 1.000 0.036(5) . .
H342 H Uiso 0.4238(12) 0.2353(7) 0.5536(10) 1.000 0.032(5) . .
H351 H Uiso 0.3210(12) 0.1639(7) 0.4960(10) 1.000 0.035(5) . .
H352 H Uiso 0.3587(14) 0.1193(9) 0.4510(11) 1.000 0.050(6) . .
H361 H Uiso 0.4054(11) 0.1788(6) 0.3692(9) 1.000 0.025(4) . .
H362 H Uiso 0.3102(12) 0.1850(7) 0.3783(10) 1.000 0.030(5) . .
H413 H Uiso 0.07720 0.19630 0.34000 0.869(4) 0.0790 calc R
H432 H Uiso 0.15560 0.11700 0.39270 0.869(4) 0.1190 calc R
H433 H Uiso 0.09320 0.08420 0.34610 0.869(4) 0.1190 calc R
H431 H Uiso 0.09770 0.07480 0.42790 0.869(4) 0.1190 calc R
H411 H Uiso -0.01970 0.20050 0.35780 0.869(4) 0.0790 calc R
H412 H Uiso 0.01200 0.15960 0.30220 0.869(4) 0.0790 calc R
H434 H Uiso 0.09310 0.06840 0.36640 0.131(4) 0.1190 calc R
H435 H Uiso 0.15160 0.09850 0.41940 0.131(4) 0.1190 calc R
H436 H Uiso 0.10630 0.12840 0.35780 0.131(4) 0.1190 calc R
H451 H Uiso 0.07590 0.04190 0.47090 0.131(4) 0.1170 calc R
H452 H Uiso 0.01960 0.03580 0.40310 0.131(4) 0.1170 calc R
H453 H Uiso -0.02260 0.04910 0.47590 0.131(4) 0.1170 calc R
H521 H Uiso 0.35850 0.40560 0.40270 1.000 0.0680 calc R
H522 H Uiso 0.44990 0.41100 0.43450 1.000 0.0680 calc R
H523 H Uiso 0.43450 0.37530 0.36850 1.000 0.0680 calc R
H531 H Uiso 0.54270 0.47750 0.38590 1.000 0.1400 calc R
H532 H Uiso 0.52340 0.49980 0.31040 1.000 0.1400 calc R
H533 H Uiso 0.55630 0.44260 0.31880 1.000 0.1400 calc R

loop_
_atom_type_symbol
_atom_type_description
_atom_type_scat_dispersion_real
_atom_type_scat_dispersion_imag
_atom_type_scat_source
S S 0.1246 0.1234 'International Tables Vol C Tables 4.2.6.8 and 6.1.1.4'
O O 0.0106 0.0060 'International Tables Vol C Tables 4.2.6.8 and 6.1.1.4'
N N 0.0061 0.0033 'International Tables Vol C Tables 4.2.6.8 and 6.1.1.4'
H H 0.0000 0.0000 'International Tables Vol C Tables 4.2.6.8 and 6.1.1.4'
C C 0.0033 0.0016 'International Tables Vol C Tables 4.2.6.8 and 6.1.1.4'

loop_
_geom_angle_atom_site_label_1
_geom_angle_atom_site_label_2
_geom_angle_atom_site_label_3
_geom_angle
_geom_angle_site_symmetry_1
_geom_angle_site_symmetry_2
_geom_angle_site_symmetry_3
_geom_angle_publ_flag
C22 S1 C23 99.84(8) . . . yes
C26 S2 C27 98.32(9) . . . yes
C30 S3 C31 97.50(8) . . . yes
C34 S4 C35 97.08(8) . . . yes
C1 N1 C4 110.43(13) . . . yes
C6 N2 C9 110.89(13) . . . yes
C11 N3 C14 110.45(12) . . . yes
C16 N4 C19 111.15(13) . . . yes
C4 N1 H1 124.5(14) . . . no
C1 N1 H1 124.6(14) . . . no
C6 N2 H2 126.1(14) . . . no
C9 N2 H2 122.9(14) . . . no
C14 N3 H3 125.5(12) . . . no
C11 N3 H3 124.1(12) . . . no
C19 N4 H4 124.8(13) . . . no
C16 N4 H4 124.0(13) . . . no
N1 C1 C2 106.78(13) . . . yes
C2 C1 C20 131.14(14) . . . no
N1 C1 C20 122.08(13) . . . yes
C1 C2 C3 107.96(14) . . . no
C2 C3 C4 107.67(14) . . . no
N1 C4 C3 107.15(14) . . . yes
C3 C4 C5 131.11(15) . . . no
N1 C4 C5 121.29(14) . . . yes
C4 C5 C6 107.89(13) . . . no
C4 C5 C28 110.15(13) . . . no
C6 C5 C25 108.38(13) . . . no
C4 C5 C25 112.03(13) . . . no
C25 C5 C28 109.66(14) . . . no
C6 C5 C28 108.64(13) . . . no
N2 C6 C7 106.54(14) . . . yes
C5 C6 C7 133.14(15) . . . no
N2 C6 C5 120.30(14) . . . yes
C6 C7 C8 107.98(16) . . . no
C7 C8 C9 107.88(16) . . . no
N2 C9 C10 119.67(14) . . . yes
C8 C9 C10 133.58(15) . . . no
N2 C9 C8 106.71(14) . . . yes
C9 C10 C11 107.81(12) . . . no
C9 C10 C32 109.05(13) . . . no
C11 C10 C29 111.01(13) . . . no
C9 C10 C29 107.35(13) . . . no
C11 C10 C32 111.54(13) . . . no
C29 C10 C32 109.95(13) . . . no
N3 C11 C10 121.70(14) . . . yes
N3 C11 C12 106.82(13) . . . yes
C10 C11 C12 131.21(15) . . . no
C11 C12 C13 108.32(14) . . . no
C12 C13 C14 107.75(14) . . . no
N3 C14 C15 122.81(13) . . . yes
C13 C14 C15 130.48(14) . . . no
N3 C14 C13 106.65(13) . . . yes
C14 C15 C16 109.87(12) . . . no
C14 C15 C33 110.32(13) . . . no
C16 C15 C33 109.09(12) . . . no
C16 C15 C36 107.94(13) . . . no
C14 C15 C36 110.46(13) . . . no
C33 C15 C36 109.11(13) . . . no
N4 C16 C17 106.52(14) . . . yes
N4 C16 C15 122.17(13) . . . yes
C15 C16 C17 131.25(14) . . . no
C16 C17 C18 107.94(15) . . . no
C17 C18 C19 107.76(15) . . . no
C18 C19 C20 131.46(15) . . . no
N4 C19 C18 106.63(14) . . . yes
N4 C19 C20 121.89(14) . . . yes
C1 C20 C21 109.41(12) . . . no
C1 C20 C24 111.33(13) . . . no
C19 C20 C21 108.62(13) . . . no
C19 C20 C24 108.69(12) . . . no
C21 C20 C24 108.80(13) . . . no
C1 C20 C19 109.93(13) . . . no
C20 C21 C22 114.96(13) . . . no
S1 C22 C21 113.55(13) . . . yes
S1 C23 C24 113.28(13) . . . yes
C20 C24 C23 113.64(14) . . . no
C5 C25 C26 114.46(15) . . . no
S2 C26 C25 113.42(14) . . . yes
S2 C27 C28 112.87(13) . . . yes
C5 C28 C27 115.23(15) . . . no
C10 C29 C30 115.34(14) . . . no
S3 C30 C29 113.07(12) . . . yes
S3 C31 C32 112.50(12) . . . yes
C10 C32 C31 113.94(14) . . . no
C15 C33 C34 113.28(14) . . . no
S4 C34 C33 112.35(13) . . . yes
S4 C35 C36 113.57(13) . . . yes
C15 C36 C35 114.84(14) . . . no
C1 C2 H21 125.8(11) . . . no
C3 C2 H21 126.1(11) . . . no
C2 C3 H31 126.0(12) . . . no
C4 C3 H31 126.4(12) . . . no
C6 C7 H71 124.9(12) . . . no
C8 C7 H71 127.1(12) . . . no
C7 C8 H81 127.4(13) . . . no
C9 C8 H81 124.7(13) . . . no
C11 C12 H121 126.3(12) . . . no
C13 C12 H121 125.4(12) . . . no
C12 C13 H131 125.3(11) . . . no
C14 C13 H131 126.9(11) . . . no
C16 C17 H171 125.9(12) . . . no
C18 C17 H171 126.2(12) . . . no
C17 C18 H181 127.5(13) . . . no
C19 C18 H181 124.7(13) . . . no
C20 C21 H211 107.2(11) . . . no
C20 C21 H212 109.3(10) . . . no
C22 C21 H211 109.7(11) . . . no
C22 C21 H212 110.1(11) . . . no
H211 C21 H212 105.1(15) . . . no
S1 C22 H221 109.6(11) . . . no
S1 C22 H222 103.6(13) . . . no
C21 C22 H221 110.8(11) . . . no
C21 C22 H222 111.1(13) . . . no
H221 C22 H222 107.7(17) . . . no
S1 C23 H231 104.5(12) . . . no
S1 C23 H232 107.4(11) . . . no
C24 C23 H231 110.3(12) . . . no
C24 C23 H232 111.2(11) . . . no
H231 C23 H232 109.9(16) . . . no
C20 C24 H241 108.8(10) . . . no
C20 C24 H242 108.6(10) . . . no
C23 C24 H241 110.3(11) . . . no
C23 C24 H242 107.8(10) . . . no
H241 C24 H242 107.5(15) . . . no
C5 C25 H251 105.7(11) . . . no
C5 C25 H252 109.3(11) . . . no
C26 C25 H251 109.8(11) . . . no
C26 C25 H252 109.4(10) . . . no
H251 C25 H252 107.9(15) . . . no
S2 C26 H261 109.7(12) . . . no
S2 C26 H262 106.4(12) . . . no
C25 C26 H261 110.5(13) . . . no
C25 C26 H262 110.1(12) . . . no
H261 C26 H262 106.4(17) . . . no
S2 C27 H271 108.5(12) . . . no
S2 C27 H272 104.4(13) . . . no
C28 C27 H271 111.7(12) . . . no
C28 C27 H272 111.1(13) . . . no
H271 C27 H272 108.0(17) . . . no
C5 C28 H281 109.8(12) . . . no
C5 C28 H282 107.1(11) . . . no
C27 C28 H281 109.1(11) . . . no
C27 C28 H282 109.2(11) . . . no
H281 C28 H282 106.0(16) . . . no
C10 C29 H291 106.5(11) . . . no
C10 C29 H292 110.5(10) . . . no
C30 C29 H291 108.8(11) . . . no
C30 C29 H292 108.3(11) . . . no
H291 C29 H292 107.1(15) . . . no
S3 C30 H301 107.5(11) . . . no
S3 C30 H302 105.5(12) . . . no
C29 C30 H301 111.2(12) . . . no
C29 C30 H302 110.7(11) . . . no
H301 C30 H302 108.6(15) . . . no
S3 C31 H311 104.8(13) . . . no
S3 C31 H312 108.7(11) . . . no
C32 C31 H311 110.0(13) . . . no
C32 C31 H312 111.1(11) . . . no
H311 C31 H312 109.5(17) . . . no
C10 C32 H321 107.3(11) . . . no
C10 C32 H322 108.9(11) . . . no
C31 C32 H321 109.0(11) . . . no
C31 C32 H322 109.8(11) . . . no
H321 C32 H322 107.7(15) . . . no
C15 C33 H331 109.7(10) . . . no
C15 C33 H332 110.7(10) . . . no
C34 C33 H331 108.7(10) . . . no
C34 C33 H332 109.9(10) . . . no
H331 C33 H332 104.2(14) . . . no
S4 C34 H341 105.5(11) . . . no
S4 C34 H342 109.5(11) . . . no
C33 C34 H341 109.5(11) . . . no
C33 C34 H342 110.2(11) . . . no
H341 C34 H342 109.7(16) . . . no
S4 C35 H351 108.8(12) . . . no
S4 C35 H352 104.3(13) . . . no
C36 C35 H351 110.1(11) . . . no
C36 C35 H352 111.0(13) . . . no
H351 C35 H352 108.9(17) . . . no
C15 C36 H361 107.6(10) . . . no
C15 C36 H362 109.4(11) . . . no
C35 C36 H361 109.8(10) . . . no
C35 C36 H362 108.1(11) . . . no
H361 C36 H362 106.8(16) . . . no
O40 C42 C41 121.3(3) . . . yes
O40 C42 C431 122.5(3) . . . yes
C41 C42 C431 116.2(2) . . . no
O40 C44 C45 123.0(18) . . . yes
O40 C44 C432 145(2) . . . yes
C45 C44 C432 91.9(16) . . . no
C42 C41 H411 109.43 . . . no
C42 C41 H412 109.48 . . . no
C42 C41 H413 109.44 . . . no
H411 C41 H412 109.49 . . . no
H411 C41 H413 109.50 . . . no
H412 C41 H413 109.48 . . . no
C44 C45 H452 109.52 . . . no
C44 C45 H453 109.48 . . . no
H451 C45 H452 109.55 . . . no
H451 C45 H453 109.44 . . . no
H452 C45 H453 109.36 . . . no
C44 C45 H451 109.48 . . . no
C52 C51 C53 117.6(2) . . . no
O50 C51 C52 122.55(17) . . . yes
O50 C51 C53 119.8(2) . . . yes
C51 C52 H523 109.46 . . . no
C51 C52 H521 109.49 . . . no
C51 C52 H522 109.47 . . . no
H522 C52 H523 109.50 . . . no
H521 C52 H522 109.42 . . . no
H521 C52 H523 109.48 . . . no
C51 C53 H532 109.46 . . . no
C51 C53 H531 109.47 . . . no
H531 C53 H533 109.55 . . . no
H532 C53 H533 109.46 . . . no
H531 C53 H532 109.48 . . . no
C51 C53 H533 109.41 . . . no
H432 C431 H433 109.47 . . . no
C42 C431 H433 109.49 . . . no
C42 C431 H431 109.53 . . . no
C42 C431 H432 109.45 . . . no
H431 C431 H432 109.47 . . . no
H431 C431 H433 109.43 . . . no
C44 C432 H434 109.45 . . . no
C44 C432 H435 109.54 . . . no
C44 C432 H436 109.55 . . . no
H434 C432 H435 109.41 . . . no
H434 C432 H436 109.38 . . . no
H435 C432 H436 109.50 . . . no

loop_
_geom_bond_atom_site_label_1
_geom_bond_atom_site_label_2
_geom_bond_distance
_geom_bond_site_symmetry_1
_geom_bond_site_symmetry_2
_geom_bond_publ_flag
S1 C22 1.8083(19) . . yes
S1 C23 1.8104(19) . . yes
S2 C26 1.811(2) . . yes
S2 C27 1.810(2) . . yes
S3 C30 1.8105(18) . . yes
S3 C31 1.8081(18) . . yes
S4 C34 1.804(2) . . yes
S4 C35 1.808(2) . . yes
O40 C42 1.228(3) . . yes
O40 C44 1.15(2) . . yes
O50 C51 1.209(2) . . yes
N1 C1 1.378(2) . . yes
N1 C4 1.372(2) . . yes
N2 C6 1.371(2) . . yes
N2 C9 1.373(2) . . yes
N3 C14 1.380(2) . . yes
N3 C11 1.378(2) . . yes
N4 C16 1.369(2) . . yes
N4 C19 1.372(2) . . yes
N1 H1 0.84(2) . . no
N2 H2 0.81(2) . . no
N3 H3 0.867(19) . . no
N4 H4 0.817(19) . . no
C1 C2 1.369(2) . . no
C1 C20 1.516(2) . . no
C2 C3 1.420(2) . . no
C3 C4 1.369(2) . . no
C4 C5 1.517(2) . . no
C5 C28 1.556(2) . . no
C5 C25 1.542(2) . . no
C5 C6 1.509(2) . . no
C6 C7 1.367(2) . . no
C7 C8 1.419(3) . . no
C8 C9 1.364(2) . . no
C9 C10 1.512(2) . . no
C10 C29 1.547(2) . . no
C10 C11 1.518(2) . . no
C10 C32 1.539(2) . . no
C11 C12 1.363(2) . . no
C12 C13 1.418(2) . . no
C13 C14 1.373(2) . . no
C14 C15 1.515(2) . . no
C15 C33 1.544(2) . . no
C15 C36 1.550(2) . . no
C15 C16 1.520(2) . . no
C16 C17 1.371(2) . . no
C17 C18 1.421(3) . . no
C18 C19 1.368(2) . . no
C19 C20 1.520(2) . . no
C20 C21 1.551(2) . . no
C20 C24 1.544(2) . . no
C21 C22 1.523(3) . . no
C23 C24 1.516(3) . . no
C25 C26 1.514(3) . . no
C27 C28 1.519(3) . . no
C29 C30 1.518(2) . . no
C31 C32 1.520(3) . . no
C33 C34 1.524(3) . . no
C35 C36 1.517(3) . . no
C2 H21 0.960(18) . . no
C3 H31 0.917(19) . . no
C7 H71 0.94(2) . . no
C8 H81 0.94(2) . . no
C12 H121 0.94(2) . . no
C13 H131 0.937(18) . . no
C17 H171 0.95(2) . . no
C18 H181 0.93(2) . . no
C21 H211 0.989(19) . . no
C21 H212 0.968(18) . . no
C22 H221 0.974(19) . . no
C22 H222 0.95(2) . . no
C23 H231 1.02(2) . . no
C23 H232 0.991(19) . . no
C24 H241 0.986(18) . . no
C24 H242 0.957(17) . . no
C25 H251 0.965(18) . . no
C25 H252 0.988(19) . . no
C26 H261 0.96(2) . . no
C26 H262 0.99(2) . . no
C27 H272 0.95(2) . . no
C27 H271 0.98(2) . . no
C28 H281 1.00(2) . . no
C28 H282 1.00(2) . . no
C29 H291 0.971(19) . . no
C29 H292 0.980(18) . . no
C30 H302 0.98(2) . . no
C30 H301 0.965(19) . . no
C31 H312 1.01(2) . . no
C31 H311 0.95(2) . . no
C32 H322 0.998(19) . . no
C32 H321 0.950(18) . . no
C33 H331 0.974(17) . . no
C33 H332 0.989(18) . . no
C34 H342 0.981(19) . . no
C34 H341 0.97(2) . . no
C35 H352 0.97(2) . . no
C35 H351 0.969(19) . . no
C36 H362 0.978(19) . . no
C36 H361 0.953(17) . . no
C41 C42 1.487(4) . . no
C42 C431 1.468(4) . . no
C44 C432 1.327(19) . . no
C44 C45 1.47(3) . . no
C41 H411 0.9806 . . no
C41 H412 0.9809 . . no
C41 H413 0.9796 . . no
C45 H451 0.9788 . . no
C45 H452 0.9793 . . no
C45 H453 0.9805 . . no
C51 C52 1.486(3) . . no
C51 C53 1.489(3) . . no
C52 H523 0.9807 . . no
C52 H522 0.9796 . . no
C52 H521 0.9808 . . no
C53 H532 0.9806 . . no
C53 H531 0.9798 . . no
C53 H533 0.9807 . . no
C431 H431 0.9795 . . no
C431 H432 0.9796 . . no
C431 H433 0.9799 . . no
C432 H436 0.9799 . . no
C432 H434 0.9795 . . no
C432 H435 0.9800 . . no
